data_4034677
loop_
_publ_author_name
'Xiao, Xinsheng'
'Huang, Sanping'
'Tang, Shanshan'
'Jia, Guokai'
'Ou, Guangchuan'
'Li, Yangyan'

_publ_section_title
;
 Ligand-Free, Quinoline N-Assisted Copper-Catalyzed Nitrene Transfer
 Reaction To Synthesize 8-Quinolylsulfimides.
;
_journal_issue 12
_journal_name_full 'The Journal of organic chemistry'
_journal_page_first 7618
_journal_page_last 7629
_journal_paper_doi 10.1021/acs.joc.9b00281
_journal_volume 84
_journal_year 2019
_chemical_formula_sum 'C23 H20 N2 O2 S2'
_chemical_formula_weight 420.53
_space_group_crystal_system monoclinic
_space_group_IT_number 14
_space_group_name_Hall '-P 2ybc'
_space_group_name_H-M_alt 'P 1 21/c 1'
_atom_sites_solution_hydrogens geom
_audit_creation_method SHELXL-2014
_cell_angle_alpha 90
_cell_angle_beta 92.904(12)
_cell_angle_gamma 90
_cell_formula_units_Z 4
_cell_length_a 10.060(9)
_cell_length_b 19.154(18)
_cell_length_c 10.988(10)
_cell_measurement_reflns_used 3548
_cell_measurement_temperature 296(2)
_cell_measurement_theta_max 25.027
_cell_measurement_theta_min 2.823
_cell_volume 2115(3)
_computing_structure_refinement 'SHELXL-2014 (Sheldrick, 2014)'
_diffrn_ambient_temperature 296(2)
_diffrn_measured_fraction_theta_full 0.927
_diffrn_measured_fraction_theta_max 0.952
_diffrn_measurement_device_type Bruker
_diffrn_radiation_type MoK\a
_diffrn_radiation_wavelength 0.71073
_diffrn_reflns_av_R_equivalents 0.0985
_diffrn_reflns_av_unetI/netI 0.0875
_diffrn_reflns_Laue_measured_fraction_full 0.927
_diffrn_reflns_Laue_measured_fraction_max 0.952
_diffrn_reflns_limit_h_max 11
_diffrn_reflns_limit_h_min -11
_diffrn_reflns_limit_k_max 22
_diffrn_reflns_limit_k_min -22
_diffrn_reflns_limit_l_max 12
_diffrn_reflns_limit_l_min -13
_diffrn_reflns_number 11007
_diffrn_reflns_point_group_measured_fraction_full 0.927
_diffrn_reflns_point_group_measured_fraction_max 0.952
_diffrn_reflns_theta_full 25.242
_diffrn_reflns_theta_max 25.027
_diffrn_reflns_theta_min 2.823
_exptl_absorpt_coefficient_mu 0.273
_exptl_crystal_colour white
_exptl_crystal_density_diffrn 1.321
_exptl_crystal_description block
_exptl_crystal_F_000 880
_exptl_crystal_size_max 0.2
_exptl_crystal_size_mid 0.15
_exptl_crystal_size_min 0.1
_refine_diff_density_max 0.396
_refine_diff_density_min -0.457
_refine_diff_density_rms 0.086
_refine_ls_extinction_method none
_refine_ls_goodness_of_fit_ref 1.070
_refine_ls_hydrogen_treatment constr
_refine_ls_matrix_type full
_refine_ls_number_parameters 262
_refine_ls_number_reflns 3548
_refine_ls_number_restraints 0
_refine_ls_restrained_S_all 1.070
_refine_ls_R_factor_all 0.0880
_refine_ls_R_factor_gt 0.0447
_refine_ls_shift/su_max 0.000
_refine_ls_shift/su_mean 0.000
_refine_ls_structure_factor_coef Fsqd
_refine_ls_weighting_details 'w=1/[\s^2^(Fo^2^)+(0.0984P)^2^] where P=(Fo^2^+2Fc^2^)/3'
_refine_ls_weighting_scheme calc
_refine_ls_wR_factor_gt 0.1237
_refine_ls_wR_factor_ref 0.1599
_reflns_Friedel_coverage 0.000
_reflns_number_gt 2533
_reflns_number_total 3548
_reflns_threshold_expression 'I > 2\s(I)'
_cod_data_source_file jo9b00281_si_002.cif
_cod_data_source_block xxsh-2016-111a
_cod_depositor_comments
;

2020-10-02
Z value and formula fixed to values more according to usual
chemical conventions.                 miguel
;
_cod_original_formula_weight 62.30
_cod_original_formula_units_Z 27
_cod_original_sg_symbol_H-M 'P 21/c'
_cod_original_formula_sum 'C3.41 H2.96 N0.30 O0.30 S0.30'
_cod_database_code 4034677
_shelx_space_group_comment
;
The symmetry employed for this shelxl refinement is uniquely defined
by the following loop, which should always be used as a source of
symmetry information in preference to the above space-group names.
They are only intended as comments.
;
_shelxl_version_number 2014-3

loop_
_space_group_symop_operation_xyz
'x, y, z'
'-x, y+1/2, -z+1/2'
'-x, -y, -z'
'x, -y-1/2, z-1/2'

loop_
_atom_site_label
_atom_site_type_symbol
_atom_site_fract_x
_atom_site_fract_y
_atom_site_fract_z
_atom_site_U_iso_or_equiv
_atom_site_adp_type
_atom_site_occupancy
_atom_site_site_symmetry_order
_atom_site_calc_flag
_atom_site_refinement_flags_posn
_atom_site_refinement_flags_adp
S2 S 0.04449(6) 0.00853(3) 0.65028(5) 0.0348(2) Uani 1 1 d . .
S1 S -0.13947(6) 0.06792(3) 0.79598(6) 0.0459(2) Uani 1 1 d . .
N2 N 0.2510(2) 0.05143(10) 0.4886(2) 0.0420(5) Uani 1 1 d . .
C14 C 0.2952(2) 0.05942(11) 0.6077(2) 0.0367(5) Uani 1 1 d . .
C13 C 0.2084(2) 0.03898(10) 0.7011(2) 0.0360(5) Uani 1 1 d . .
O2 O -0.2399(2) 0.04109(12) 0.8738(2) 0.0666(6) Uani 1 1 d . .
C9 C 0.4219(2) 0.08820(11) 0.6442(2) 0.0394(6) Uani 1 1 d . .
C6 C 0.5361(2) 0.13358(12) 0.3264(3) 0.0425(6) Uani 1 1 d . .
O1 O -0.1836(2) 0.10424(11) 0.6851(2) 0.0630(6) Uani 1 1 d . .
N1 N -0.0414(2) 0.00222(9) 0.7725(2) 0.0403(5) Uani 1 1 d . .
C7 C 0.4587(3) 0.10495(11) 0.4285(2) 0.0410(6) Uani 1 1 d . .
C8 C 0.5039(3) 0.11045(11) 0.5494(3) 0.0436(6) Uani 1 1 d . .
H8A H 0.5880 0.1287 0.5687 0.052 Uiso 1 1 calc R U
C10 C 0.4569(3) 0.09593(13) 0.7707(3) 0.0488(6) Uani 1 1 d . .
H10A H 0.5392 0.1148 0.7950 0.059 Uiso 1 1 calc R U
C17 C -0.0393(3) 0.12839(11) 0.8844(2) 0.0426(6) Uani 1 1 d . .
C12 C 0.2438(3) 0.04664(13) 0.8225(2) 0.0440(6) Uani 1 1 d . .
H12A H 0.1859 0.0330 0.8814 0.053 Uiso 1 1 calc R U
C15 C 0.3308(3) 0.07341(12) 0.4040(3) 0.0442(6) Uani 1 1 d . .
H15A H 0.3016 0.0680 0.3228 0.053 Uiso 1 1 calc R U
C16 C 0.0818(3) -0.08238(11) 0.6255(3) 0.0483(6) Uani 1 1 d . .
H16A H 0.1333 -0.0869 0.5547 0.072 Uiso 1 1 calc R U
H16B H 0.1317 -0.1005 0.6953 0.072 Uiso 1 1 calc R U
H16C H 0.0003 -0.1081 0.6133 0.072 Uiso 1 1 calc R U
C11 C 0.3706(3) 0.07583(14) 0.8576(3) 0.0518(7) Uani 1 1 d . .
H11A H 0.3951 0.0813 0.9398 0.062 Uiso 1 1 calc R U
C22 C -0.0012(3) 0.11150(13) 1.0038(2) 0.0498(7) Uani 1 1 d . .
H22A H -0.0390 0.0731 1.0408 0.060 Uiso 1 1 calc R U
C5 C 0.5446(3) 0.09844(13) 0.2159(3) 0.0518(7) Uani 1 1 d . .
H5A H 0.4986 0.0567 0.2033 0.062 Uiso 1 1 calc R U
C18 C 0.0142(3) 0.18743(14) 0.8296(3) 0.0579(7) Uani 1 1 d . .
H18A H -0.0120 0.1995 0.7500 0.069 Uiso 1 1 calc R U
C20 C 0.1508(3) 0.21010(13) 1.0152(3) 0.0588(8) Uani 1 1 d . .
C19 C 0.1068(4) 0.22751(13) 0.8961(3) 0.0662(9) Uani 1 1 d . .
H19A H 0.1409 0.2673 0.8605 0.079 Uiso 1 1 calc R U
C1 C 0.6029(3) 0.19782(13) 0.3412(3) 0.0576(7) Uani 1 1 d . .
H1A H 0.5974 0.2226 0.4136 0.069 Uiso 1 1 calc R U
C4 C 0.6211(3) 0.12489(17) 0.1238(3) 0.0625(8) Uani 1 1 d . .
H4A H 0.6273 0.1001 0.0515 0.075 Uiso 1 1 calc R U
C23 C 0.2608(4) 0.25089(19) 1.0835(4) 0.0912(13) Uani 1 1 d . .
H23A H 0.2769 0.2312 1.1633 0.137 Uiso 1 1 calc R U
H23B H 0.3408 0.2484 1.0396 0.137 Uiso 1 1 calc R U
H23C H 0.2342 0.2988 1.0909 0.137 Uiso 1 1 calc R U
C21 C 0.0927(3) 0.15149(13) 1.0681(3) 0.0568(7) Uani 1 1 d . .
H21A H 0.1178 0.1394 1.1479 0.068 Uiso 1 1 calc R U
C2 C 0.6774(3) 0.22476(16) 0.2481(4) 0.0707(10) Uani 1 1 d . .
H2A H 0.7203 0.2675 0.2583 0.085 Uiso 1 1 calc R U
C3 C 0.6874(3) 0.18736(18) 0.1393(3) 0.0690(9) Uani 1 1 d . .
H3A H 0.7386 0.2047 0.0779 0.083 Uiso 1 1 calc R U

loop_
_atom_site_aniso_label
_atom_site_aniso_U_11
_atom_site_aniso_U_22
_atom_site_aniso_U_33
_atom_site_aniso_U_23
_atom_site_aniso_U_13
_atom_site_aniso_U_12
S2 0.0272(4) 0.0415(3) 0.0355(4) 0.0020(2) -0.0012(2) 0.0008(2)
S1 0.0278(4) 0.0618(4) 0.0480(5) -0.0067(3) -0.0002(3) 0.0063(3)
N2 0.0340(12) 0.0514(10) 0.0402(13) -0.0018(9) -0.0016(9) -0.0086(9)
C14 0.0290(13) 0.0395(10) 0.0416(15) -0.0025(9) 0.0014(10) 0.0034(9)
C13 0.0247(12) 0.0425(10) 0.0406(14) -0.0009(9) 0.0003(9) 0.0020(9)
O2 0.0336(12) 0.0990(15) 0.0685(16) -0.0187(12) 0.0146(10) -0.0096(10)
C9 0.0269(13) 0.0420(10) 0.0487(16) -0.0034(10) -0.0031(10) 0.0039(9)
C6 0.0280(13) 0.0458(11) 0.0536(16) 0.0018(11) 0.0025(10) 0.0009(9)
O1 0.0538(14) 0.0746(12) 0.0587(14) -0.0043(10) -0.0155(9) 0.0258(10)
N1 0.0319(12) 0.0494(10) 0.0396(13) 0.0013(8) 0.0022(9) -0.0013(8)
C7 0.0331(14) 0.0389(10) 0.0512(16) -0.0041(10) 0.0052(11) 0.0015(9)
C8 0.0289(14) 0.0458(11) 0.0559(17) -0.0030(11) 0.0001(11) -0.0011(9)
C10 0.0315(15) 0.0616(14) 0.0523(18) -0.0060(12) -0.0070(11) -0.0011(11)
C17 0.0356(14) 0.0480(11) 0.0445(15) -0.0025(10) 0.0042(10) 0.0060(10)
C12 0.0347(15) 0.0578(13) 0.0393(15) 0.0015(11) -0.0008(10) 0.0045(10)
C15 0.0375(15) 0.0518(11) 0.0432(15) -0.0047(10) 0.0012(11) -0.0049(10)
C16 0.0475(17) 0.0433(11) 0.0538(18) -0.0023(11) -0.0005(12) 0.0029(10)
C11 0.0368(16) 0.0743(15) 0.0432(17) -0.0082(12) -0.0083(11) 0.0039(12)
C22 0.0539(18) 0.0491(12) 0.0468(18) 0.0011(11) 0.0054(13) -0.0102(11)
C5 0.0434(16) 0.0561(13) 0.0563(18) 0.0034(13) 0.0075(12) 0.0049(12)
C18 0.066(2) 0.0533(13) 0.0547(19) 0.0121(12) 0.0034(14) 0.0056(13)
C20 0.064(2) 0.0500(13) 0.063(2) -0.0099(13) 0.0091(15) -0.0137(13)
C19 0.079(2) 0.0432(12) 0.078(2) 0.0083(14) 0.0144(17) -0.0097(14)
C1 0.0482(17) 0.0494(12) 0.076(2) -0.0011(13) 0.0065(14) -0.0068(12)
C4 0.0521(19) 0.0857(18) 0.050(2) 0.0091(15) 0.0105(13) 0.0139(15)
C23 0.096(3) 0.085(2) 0.092(3) -0.021(2) 0.009(2) -0.042(2)
C21 0.065(2) 0.0617(14) 0.0436(17) -0.0061(12) 0.0001(13) -0.0130(14)
C2 0.052(2) 0.0614(15) 0.100(3) 0.0210(17) 0.0087(17) -0.0084(14)
C3 0.0459(19) 0.088(2) 0.074(2) 0.0364(18) 0.0103(15) 0.0065(15)

loop_
_atom_type_symbol
_atom_type_description
_atom_type_scat_dispersion_real
_atom_type_scat_dispersion_imag
_atom_type_scat_source
C C 0.0033 0.0016 'International Tables Vol C Tables 4.2.6.8 and 6.1.1.4'
H H 0.0000 0.0000 'International Tables Vol C Tables 4.2.6.8 and 6.1.1.4'
N N 0.0061 0.0033 'International Tables Vol C Tables 4.2.6.8 and 6.1.1.4'
O O 0.0106 0.0060 'International Tables Vol C Tables 4.2.6.8 and 6.1.1.4'
S S 0.1246 0.1234 'International Tables Vol C Tables 4.2.6.8 and 6.1.1.4'

loop_
_geom_angle_atom_site_label_1
_geom_angle_atom_site_label_2
_geom_angle_atom_site_label_3
_geom_angle
N1 S2 C16 100.07(12)
N1 S2 C13 106.32(12)
C16 S2 C13 99.45(12)
O2 S1 O1 118.14(15)
O2 S1 N1 105.41(13)
O1 S1 N1 113.53(12)
O2 S1 C17 107.38(14)
O1 S1 C17 106.58(14)
N1 S1 C17 104.93(13)
C15 N2 C14 117.1(2)
N2 C14 C9 123.6(2)
N2 C14 C13 118.2(2)
C9 C14 C13 118.2(2)
C12 C13 C14 121.9(2)
C12 C13 S2 121.49(18)
C14 C13 S2 116.46(19)
C8 C9 C10 123.9(2)
C8 C9 C14 116.9(2)
C10 C9 C14 119.2(2)
C5 C6 C1 118.2(3)
C5 C6 C7 122.1(2)
C1 C6 C7 119.7(2)
S1 N1 S2 114.98(12)
C8 C7 C15 117.4(2)
C8 C7 C6 122.1(2)
C15 C7 C6 120.5(2)
C7 C8 C9 120.2(2)
C11 C10 C9 120.9(3)
C22 C17 C18 120.1(3)
C22 C17 S1 118.95(18)
C18 C17 S1 120.4(2)
C13 C12 C11 119.3(2)
N2 C15 C7 124.8(3)
C10 C11 C12 120.6(3)
C21 C22 C17 120.2(2)
C6 C5 C4 121.0(3)
C19 C18 C17 118.9(3)
C19 C20 C21 117.3(3)
C19 C20 C23 121.8(3)
C21 C20 C23 120.9(3)
C18 C19 C20 122.2(2)
C2 C1 C6 120.6(3)
C3 C4 C5 120.5(3)
C22 C21 C20 121.3(3)
C3 C2 C1 120.0(3)
C4 C3 C2 119.6(3)

loop_
_geom_bond_atom_site_label_1
_geom_bond_atom_site_label_2
_geom_bond_distance
S2 N1 1.637(2)
S2 C16 1.805(3)
S2 C13 1.810(3)
S1 O2 1.451(2)
S1 O1 1.453(2)
S1 N1 1.628(2)
S1 C17 1.789(3)
N2 C15 1.327(4)
N2 C14 1.370(3)
C14 C9 1.427(4)
C14 C13 1.435(3)
C13 C12 1.372(4)
C9 C8 1.426(4)
C9 C10 1.425(4)
C6 C5 1.395(4)
C6 C1 1.408(4)
C6 C7 1.501(4)
C7 C8 1.386(4)
C7 C15 1.435(4)
C10 C11 1.378(4)
C17 C22 1.387(4)
C17 C18 1.402(4)
C12 C11 1.427(4)
C22 C21 1.382(4)
C5 C4 1.397(4)
C18 C19 1.387(5)
C20 C19 1.400(5)
C20 C21 1.405(4)
C20 C23 1.521(5)
C1 C2 1.397(4)
C4 C3 1.376(5)
C2 C3 1.402(5)
